data_2229090
loop_
_publ_author_name
'Sun, Jingya'
'Tong, Xiangdi'

_publ_section_title
;
 2-(1<i>H</i>-Benzimidazol-2-yl)-4-nitrophenol
;
_journal_coeditor_code HG2791
_journal_issue 2
_journal_name_full 'Acta Crystallographica Section E'
_journal_page_first o409
_journal_paper_doi 10.1107/S1600536811001644
_journal_volume 67
_journal_year 2011
_chemical_formula_iupac 'C13 H9 N3 O3'
_chemical_formula_moiety 'C13 H9 N3 O3'
_chemical_formula_sum 'C13 H9 N3 O3'
_chemical_formula_weight 255.23
_chemical_name_systematic
;
2-(1<i>H</i>-Benzimidazol-2-yl)-4-nitrophenol
;
_space_group_IT_number 14
_symmetry_cell_setting monoclinic
_symmetry_space_group_name_Hall '-P 2ybc'
_symmetry_space_group_name_H-M 'P 1 21/c 1'
_atom_sites_solution_hydrogens geom
_atom_sites_solution_primary direct
_atom_sites_solution_secondary difmap
_audit_creation_method SHELXL-97
_cell_angle_alpha 90.00
_cell_angle_beta 99.235(2)
_cell_angle_gamma 90.00
_cell_formula_units_Z 4
_cell_length_a 8.117(3)
_cell_length_b 6.769(2)
_cell_length_c 20.842(3)
_cell_measurement_reflns_used 1124
_cell_measurement_temperature 298(2)
_cell_measurement_theta_max 24.5
_cell_measurement_theta_min 2.5
_cell_volume 1130.3(6)
_computing_cell_refinement 'SAINT (Bruker, 2007)'
_computing_data_collection 'SMART (Bruker, 2007)'
_computing_data_reduction 'SAINT (Bruker, 2007)'
_computing_molecular_graphics 'SHELXTL (Sheldrick, 2008)'
_computing_publication_material 'SHELXTL (Sheldrick, 2008)'
_computing_structure_refinement 'SHELXTL (Sheldrick, 2008)'
_computing_structure_solution 'SHELXTL (Sheldrick, 2008)'
_diffrn_ambient_temperature 298(2)
_diffrn_measured_fraction_theta_full 0.996
_diffrn_measured_fraction_theta_max 0.996
_diffrn_measurement_device_type 'Bruker SMART CCD area-detector'
_diffrn_measurement_method \w
_diffrn_radiation_monochromator graphite
_diffrn_radiation_source 'fine-focus sealed tube'
_diffrn_radiation_type MoK\a
_diffrn_radiation_wavelength 0.71073
_diffrn_reflns_av_R_equivalents 0.0614
_diffrn_reflns_av_sigmaI/netI 0.0697
_diffrn_reflns_limit_h_max 10
_diffrn_reflns_limit_h_min -10
_diffrn_reflns_limit_k_max 8
_diffrn_reflns_limit_k_min -8
_diffrn_reflns_limit_l_max 24
_diffrn_reflns_limit_l_min -26
_diffrn_reflns_number 8933
_diffrn_reflns_theta_full 26.99
_diffrn_reflns_theta_max 26.99
_diffrn_reflns_theta_min 2.54
_diffrn_standards_number 0
_exptl_absorpt_coefficient_mu 0.110
_exptl_absorpt_correction_T_max 0.9804
_exptl_absorpt_correction_T_min 0.9783
_exptl_absorpt_correction_type multi-scan
_exptl_absorpt_process_details '(SADABS; Bruker, 2001)'
_exptl_crystal_colour yellow
_exptl_crystal_density_diffrn 1.500
_exptl_crystal_density_method 'not measured'
_exptl_crystal_description block
_exptl_crystal_F_000 528
_exptl_crystal_size_max 0.20
_exptl_crystal_size_mid 0.20
_exptl_crystal_size_min 0.18
_refine_diff_density_max 0.200
_refine_diff_density_min -0.136
_refine_ls_extinction_method none
_refine_ls_goodness_of_fit_ref 1.043
_refine_ls_hydrogen_treatment mixed
_refine_ls_matrix_type full
_refine_ls_number_parameters 176
_refine_ls_number_reflns 2469
_refine_ls_number_restraints 1
_refine_ls_restrained_S_all 1.043
_refine_ls_R_factor_all 0.1460
_refine_ls_R_factor_gt 0.0677
_refine_ls_shift/su_max 0.000
_refine_ls_shift/su_mean 0.000
_refine_ls_structure_factor_coef Fsqd
_refine_ls_weighting_details 'calc w=1/[\s^2^(Fo^2^)+(0.0589P)^2^+0.1494P] where P=(Fo^2^+2Fc^2^)/3'
_refine_ls_weighting_scheme calc
_refine_ls_wR_factor_gt 0.1257
_refine_ls_wR_factor_ref 0.1526
_reflns_number_gt 1283
_reflns_number_total 2469
_reflns_threshold_expression I>2\s(I)
_cod_data_source_file hg2791.cif
_cod_data_source_block I
_cod_original_cell_volume 1130.2(5)
_cod_original_sg_symbol_H-M 'P 21/c'
_cod_database_code 2229090
_cod_database_fobs_code 2229090

loop_
_symmetry_equiv_pos_as_xyz
'x, y, z'
'-x, y+1/2, -z+1/2'
'-x, -y, -z'
'x, -y-1/2, z-1/2'

loop_
_atom_site_type_symbol
_atom_site_label
_atom_site_fract_x
_atom_site_fract_y
_atom_site_fract_z
_atom_site_U_iso_or_equiv
_atom_site_adp_type
_atom_site_calc_flag
_atom_site_refinement_flags
_atom_site_occupancy
_atom_site_disorder_assembly
_atom_site_disorder_group
O O1 0.7974(3) 0.7492(3) 0.12518(10) 0.0680(7) Uani d . 1 . .
H H1 0.8172 0.7776 0.0889 0.102 Uiso calc R 1 . .
O O2 0.4484(3) -0.0641(3) 0.07368(10) 0.0687(7) Uani d . 1 . .
O O3 0.4555(3) -0.0423(3) 0.17662(11) 0.0764(8) Uani d . 1 . .
N N1 0.8286(3) 0.7006(4) 0.00445(12) 0.0547(7) Uani d . 1 . .
N N2 0.7411(3) 0.4267(3) -0.04913(12) 0.0495(7) Uani d D 1 . .
N N3 0.4870(3) 0.0226(4) 0.12571(12) 0.0520(7) Uani d . 1 . .
C C1 0.6985(3) 0.4551(4) 0.06634(13) 0.0425(7) Uani d . 1 . .
C C2 0.7228(4) 0.5722(4) 0.12303(15) 0.0477(8) Uani d . 1 . .
C C3 0.6712(4) 0.5046(5) 0.17926(14) 0.0562(9) Uani d . 1 . .
H H3 0.6878 0.5828 0.2164 0.067 Uiso calc R 1 . .
C C4 0.5966(4) 0.3252(4) 0.18085(14) 0.0492(8) Uani d . 1 . .
H H4 0.5632 0.2799 0.2189 0.059 Uiso calc R 1 . .
C C5 0.5710(3) 0.2113(4) 0.12517(14) 0.0425(7) Uani d . 1 . .
C C6 0.6205(3) 0.2741(4) 0.06832(13) 0.0423(7) Uani d . 1 . .
H H6 0.6016 0.1950 0.0314 0.051 Uiso calc R 1 . .
C C7 0.7560(3) 0.5267(4) 0.00778(14) 0.0461(7) Uani d . 1 . .
C C8 0.8628(4) 0.7151(4) -0.05876(14) 0.0484(8) Uani d . 1 . .
C C9 0.8092(3) 0.5440(4) -0.09285(15) 0.0475(7) Uani d . 1 . .
C C10 0.8259(4) 0.5165(5) -0.15689(15) 0.0594(9) Uani d . 1 . .
H H10 0.7902 0.4011 -0.1791 0.071 Uiso calc R 1 . .
C C11 0.8983(4) 0.6692(5) -0.18671(16) 0.0645(10) Uani d . 1 . .
H H11 0.9114 0.6565 -0.2300 0.077 Uiso calc R 1 . .
C C12 0.9518(4) 0.8413(5) -0.15324(18) 0.0694(10) Uani d . 1 . .
H H12 0.9996 0.9414 -0.1747 0.083 Uiso calc R 1 . .
C C13 0.9354(4) 0.8666(5) -0.08904(17) 0.0645(9) Uani d . 1 . .
H H13 0.9719 0.9816 -0.0668 0.077 Uiso calc R 1 . .
H H2 0.698(4) 0.307(2) -0.0610(15) 0.080 Uiso d D 1 . .

loop_
_atom_site_aniso_label
_atom_site_aniso_U_11
_atom_site_aniso_U_22
_atom_site_aniso_U_33
_atom_site_aniso_U_12
_atom_site_aniso_U_13
_atom_site_aniso_U_23
O1 0.0862(18) 0.0561(14) 0.0638(17) -0.0234(12) 0.0183(14) -0.0113(11)
O2 0.1090(19) 0.0552(13) 0.0445(14) -0.0268(12) 0.0203(13) -0.0100(11)
O3 0.122(2) 0.0662(15) 0.0487(14) -0.0165(14) 0.0369(14) 0.0101(12)
N1 0.0620(18) 0.0552(15) 0.0460(17) -0.0161(13) 0.0055(13) 0.0067(13)
N2 0.0588(17) 0.0435(14) 0.0465(16) -0.0102(12) 0.0096(13) 0.0012(13)
N3 0.0713(18) 0.0478(15) 0.0403(16) -0.0029(13) 0.0192(13) 0.0019(13)
C1 0.0475(18) 0.0399(16) 0.0387(17) -0.0038(14) 0.0033(14) 0.0005(13)
C2 0.0458(18) 0.0434(17) 0.052(2) -0.0057(14) 0.0037(15) -0.0061(15)
C3 0.070(2) 0.058(2) 0.0413(19) -0.0124(17) 0.0117(16) -0.0126(16)
C4 0.061(2) 0.0553(19) 0.0328(17) -0.0008(16) 0.0108(15) -0.0021(15)
C5 0.0489(18) 0.0390(15) 0.0393(18) -0.0027(14) 0.0058(14) 0.0026(13)
C6 0.0547(18) 0.0418(16) 0.0302(16) -0.0045(14) 0.0061(13) -0.0025(13)
C7 0.0497(18) 0.0412(16) 0.0462(19) -0.0073(14) 0.0038(14) 0.0028(15)
C8 0.0494(19) 0.0516(18) 0.0422(19) -0.0055(15) 0.0014(15) 0.0085(15)
C9 0.0442(18) 0.0535(18) 0.0447(19) -0.0026(15) 0.0070(14) 0.0107(15)
C10 0.063(2) 0.065(2) 0.050(2) 0.0030(17) 0.0071(16) 0.0009(17)
C11 0.069(2) 0.082(3) 0.045(2) 0.003(2) 0.0157(18) 0.0130(19)
C12 0.070(2) 0.075(2) 0.064(3) -0.009(2) 0.0121(19) 0.028(2)
C13 0.070(2) 0.061(2) 0.062(2) -0.0165(18) 0.0115(18) 0.0127(18)

loop_
_atom_type_symbol
_atom_type_description
_atom_type_scat_dispersion_real
_atom_type_scat_dispersion_imag
_atom_type_scat_source
C C 0.0033 0.0016 'International Tables Vol C Tables 4.2.6.8 and 6.1.1.4'
H H 0.0000 0.0000 'International Tables Vol C Tables 4.2.6.8 and 6.1.1.4'
N N 0.0061 0.0033 'International Tables Vol C Tables 4.2.6.8 and 6.1.1.4'
O O 0.0106 0.0060 'International Tables Vol C Tables 4.2.6.8 and 6.1.1.4'

loop_
_geom_angle_atom_site_label_1
_geom_angle_atom_site_label_2
_geom_angle_atom_site_label_3
_geom_angle_site_symmetry_1
_geom_angle_site_symmetry_3
_geom_angle
_geom_angle_publ_flag
C2 O1 H1 . . 109.5 ?
C7 N1 C8 . . 105.7(2) ?
C7 N2 C9 . . 107.5(2) ?
C7 N2 H2 . . 132(2) ?
C9 N2 H2 . . 121(2) ?
O3 N3 O2 . . 122.7(3) ?
O3 N3 C5 . . 119.4(3) ?
O2 N3 C5 . . 117.9(2) ?
C6 C1 C2 . . 118.4(3) ?
C6 C1 C7 . . 121.9(2) ?
C2 C1 C7 . . 119.6(2) ?
O1 C2 C3 . . 117.6(3) ?
O1 C2 C1 . . 122.2(3) ?
C3 C2 C1 . . 120.2(3) ?
C4 C3 C2 . . 120.8(3) ?
C4 C3 H3 . . 119.6 ?
C2 C3 H3 . . 119.6 ?
C3 C4 C5 . . 119.1(3) ?
C3 C4 H4 . . 120.5 ?
C5 C4 H4 . . 120.5 ?
C6 C5 C4 . . 121.7(3) ?
C6 C5 N3 . . 118.8(2) ?
C4 C5 N3 . . 119.6(3) ?
C5 C6 C1 . . 119.8(2) ?
C5 C6 H6 . . 120.1 ?
C1 C6 H6 . . 120.1 ?
N1 C7 N2 . . 112.1(2) ?
N1 C7 C1 . . 123.0(3) ?
N2 C7 C1 . . 124.9(2) ?
C13 C8 C9 . . 120.3(3) ?
C13 C8 N1 . . 130.4(3) ?
C9 C8 N1 . . 109.3(2) ?
C10 C9 N2 . . 132.1(3) ?
C10 C9 C8 . . 122.5(3) ?
N2 C9 C8 . . 105.4(3) ?
C9 C10 C11 . . 116.7(3) ?
C9 C10 H10 . . 121.7 ?
C11 C10 H10 . . 121.7 ?
C10 C11 C12 . . 121.4(3) ?
C10 C11 H11 . . 119.3 ?
C12 C11 H11 . . 119.3 ?
C13 C12 C11 . . 121.4(3) ?
C13 C12 H12 . . 119.3 ?
C11 C12 H12 . . 119.3 ?
C12 C13 C8 . . 117.7(3) ?
C12 C13 H13 . . 121.1 ?
C8 C13 H13 . . 121.1 ?

loop_
_geom_bond_atom_site_label_1
_geom_bond_atom_site_label_2
_geom_bond_site_symmetry_2
_geom_bond_distance
_geom_bond_publ_flag
O1 C2 . 1.340(3) ?
O1 H1 . 0.8200 ?
O2 N3 . 1.228(3) ?
O3 N3 . 1.213(3) ?
N1 C7 . 1.323(3) ?
N1 C8 . 1.393(4) ?
N2 C7 . 1.354(3) ?
N2 C9 . 1.388(3) ?
N2 H2 . 0.902(10) ?
N3 C5 . 1.449(3) ?
C1 C6 . 1.383(4) ?
C1 C2 . 1.410(4) ?
C1 C7 . 1.458(4) ?
C2 C3 . 1.384(4) ?
C3 C4 . 1.360(4) ?
C3 H3 . 0.9300 ?
C4 C5 . 1.381(4) ?
C4 H4 . 0.9300 ?
C5 C6 . 1.378(4) ?
C6 H6 . 0.9300 ?
C8 C13 . 1.384(4) ?
C8 C9 . 1.392(4) ?
C9 C10 . 1.376(4) ?
C10 C11 . 1.385(4) ?
C10 H10 . 0.9300 ?
C11 C12 . 1.391(5) ?
C11 H11 . 0.9300 ?
C12 C13 . 1.376(5) ?
C12 H12 . 0.9300 ?
C13 H13 . 0.9300 ?

loop_
_geom_hbond_atom_site_label_D
_geom_hbond_atom_site_label_H
_geom_hbond_atom_site_label_A
_geom_hbond_site_symmetry_A
_geom_hbond_distance_DH
_geom_hbond_distance_HA
_geom_hbond_distance_DA
_geom_hbond_angle_DHA
N2 H2 O2 3_655 0.902(10) 2.020(14) 2.898(3) 164(3)
O1 H1 N1 . 0.82 1.85 2.590(3) 149

loop_
_cod_related_entry_id
_cod_related_entry_database
_cod_related_entry_code
1 ChemSpider 17955807
